data_7102955
loop_
_publ_author_name
'Chen, Xu-Dong'
'Wu, Hui-Fang'
'Du, Miao'

_publ_section_title
;
 Controllable preparation of Zn(II) coordination polymers: unusual
 solvothermal formation of a LiGe-type framework directed by in situ
 S-S coupling of 5-(4-pyridyl)-1H-1,2,4-triazole-3-thiol.
;
_journal_issue 11
_journal_name_full 'Chemical communications (Cambridge, England)'
_journal_page_first 1296
_journal_page_last 1298
_journal_paper_doi 10.1039/b716461k
_journal_year 2008
_chemical_formula_sum 'C18 H16 N10 S2'
_chemical_formula_weight 436.52
_chemical_name_systematic
;
?
;
_space_group_IT_number 15
_symmetry_cell_setting monoclinic
_symmetry_space_group_name_Hall '-C 2yc'
_symmetry_space_group_name_H-M 'C 1 2/c 1'
_atom_sites_solution_hydrogens geom
_atom_sites_solution_primary direct
_atom_sites_solution_secondary difmap
_audit_creation_method SHELXL-97
_cell_angle_alpha 90.00
_cell_angle_beta 91.764(7)
_cell_angle_gamma 90.00
_cell_formula_units_Z 4
_cell_length_a 7.713(3)
_cell_length_b 16.871(7)
_cell_length_c 16.121(7)
_cell_measurement_reflns_used 1131
_cell_measurement_temperature 293(2)
_cell_measurement_theta_max 22.39
_cell_measurement_theta_min 2.73
_cell_volume 2096.8(15)
_computing_cell_refinement 'Bruker APEX II'
_computing_data_collection 'Bruker APEX II'
_computing_data_reduction 'Bruker SAINT'
_computing_molecular_graphics 'Bruker SHELXTL'
_computing_publication_material 'Bruker SHELXTL'
_computing_structure_refinement 'SHELXL-97 (Sheldrick, 1997)'
_computing_structure_solution 'SHELXS-97 (Sheldrick, 1990)'
_diffrn_ambient_temperature 293(2)
_diffrn_measured_fraction_theta_full 1.000
_diffrn_measured_fraction_theta_max 1.000
_diffrn_measurement_device_type 'APEX II CCD area detector'
_diffrn_measurement_method 'phi and omega scans'
_diffrn_radiation_monochromator graphite
_diffrn_radiation_source 'fine-focus sealed tube'
_diffrn_radiation_type MoK\a
_diffrn_radiation_wavelength 0.71073
_diffrn_reflns_av_R_equivalents 0.0307
_diffrn_reflns_av_sigmaI/netI 0.0365
_diffrn_reflns_limit_h_max 9
_diffrn_reflns_limit_h_min -8
_diffrn_reflns_limit_k_max 19
_diffrn_reflns_limit_k_min -20
_diffrn_reflns_limit_l_max 16
_diffrn_reflns_limit_l_min -19
_diffrn_reflns_number 5548
_diffrn_reflns_theta_full 25.01
_diffrn_reflns_theta_max 25.01
_diffrn_reflns_theta_min 2.41
_exptl_absorpt_coefficient_mu 0.282
_exptl_absorpt_correction_T_max 1.000000
_exptl_absorpt_correction_T_min 0.672993
_exptl_absorpt_correction_type multi-scan
_exptl_absorpt_process_details SADABS
_exptl_crystal_colour Colorless
_exptl_crystal_density_diffrn 1.383
_exptl_crystal_density_meas ?
_exptl_crystal_density_method 'not measured'
_exptl_crystal_description Cubic
_exptl_crystal_F_000 904
_exptl_crystal_size_max 0.18
_exptl_crystal_size_mid 0.16
_exptl_crystal_size_min 0.15
_refine_diff_density_max 0.177
_refine_diff_density_min -0.196
_refine_diff_density_rms 0.039
_refine_ls_extinction_method none
_refine_ls_goodness_of_fit_ref 1.009
_refine_ls_hydrogen_treatment constr
_refine_ls_matrix_type full
_refine_ls_number_parameters 137
_refine_ls_number_reflns 1833
_refine_ls_number_restraints 0
_refine_ls_restrained_S_all 1.009
_refine_ls_R_factor_all 0.0578
_refine_ls_R_factor_gt 0.0361
_refine_ls_shift/su_max 0.001
_refine_ls_shift/su_mean 0.000
_refine_ls_structure_factor_coef Fsqd
_refine_ls_weighting_details 'calc w=1/[\s^2^(Fo^2^)+(0.0395P)^2^+1.1856P] where P=(Fo^2^+2Fc^2^)/3'
_refine_ls_weighting_scheme calc
_refine_ls_wR_factor_gt 0.0825
_refine_ls_wR_factor_ref 0.0900
_reflns_number_gt 1325
_reflns_number_total 1833
_reflns_threshold_expression >2sigma(I)
_cod_data_source_file b716461k.txt
_cod_data_source_block dppt.2CH~3~CN
_cod_depositor_comments
;
The following automatic conversions were performed:
'_symmetry_cell_setting' value 'Monoclinic' changed to 'monoclinic'
according to '/home/saulius/struct/CIF-dictionaries/cif_core.dic'
dictionary named 'cif_core.dic' version 2.4.1 from
2010-06-29.

'_exptl_absorpt_correction_type' value 'MULTI-SCAN' changed
to 'multi-scan' according to
'/home/saulius/struct/CIF-dictionaries/cif_core.dic' dictionary named
'cif_core.dic' version 2.4.1 from 2010-06-29.

Automatic conversion script
Id: cif_fix_enum 1527 2010-12-29 10:47:43Z saulius 

The following automatic conversions were performed:

'_exptl_crystal_density_meas' value 'NONE' was changed to '?' - the
value is perceived as not measured.

Automatic conversion script
Id: cif_fix_values 3008 2015-01-20 13:52:24Z robertas 
;
_cod_original_sg_symbol_H-M C2/c
_cod_database_code 7102955

loop_
_symmetry_equiv_pos_as_xyz
'x, y, z'
'-x, y, -z+1/2'
'x+1/2, y+1/2, z'
'-x+1/2, y+1/2, -z+1/2'
'-x, -y, -z'
'x, -y, z-1/2'
'-x+1/2, -y+1/2, -z'
'x+1/2, -y+1/2, z-1/2'

loop_
_atom_site_label
_atom_site_type_symbol
_atom_site_fract_x
_atom_site_fract_y
_atom_site_fract_z
_atom_site_U_iso_or_equiv
_atom_site_adp_type
_atom_site_occupancy
_atom_site_symmetry_multiplicity
_atom_site_calc_flag
_atom_site_refinement_flags
_atom_site_disorder_assembly
_atom_site_disorder_group
S1 S -0.11473(8) 0.54803(3) 0.28137(3) 0.0443(2) Uani 1 1 d . . .
N1 N 0.2136(2) 0.74122(12) 0.70335(11) 0.0486(5) Uani 1 1 d . . .
N2 N -0.0833(2) 0.73869(10) 0.41569(11) 0.0415(5) Uani 1 1 d . . .
N3 N -0.1279(2) 0.69613(10) 0.34767(10) 0.0392(5) Uani 1 1 d . . .
H3A H -0.1844 0.7195 0.3035 0.047 Uiso 1 1 d R . .
N4 N 0.0046(2) 0.61121(10) 0.43020(10) 0.0393(4) Uani 1 1 d . . .
N5 N 0.4544(4) 0.51987(18) 0.1188(2) 0.0978(10) Uani 1 1 d . . .
C1 C 0.0697(3) 0.70432(13) 0.54681(12) 0.0361(5) Uani 1 1 d . . .
C2 C 0.1607(3) 0.64830(14) 0.59347(14) 0.0478(6) Uani 1 1 d . . .
H2 H 0.1753 0.5972 0.5731 0.057 Uiso 1 1 calc R . .
C3 C 0.2294(3) 0.66913(15) 0.67034(14) 0.0527(7) Uani 1 1 d . . .
H3 H 0.2900 0.6308 0.7009 0.063 Uiso 1 1 calc R . .
C4 C 0.1250(3) 0.79439(15) 0.65774(14) 0.0482(6) Uani 1 1 d . . .
H4 H 0.1119 0.8450 0.6795 0.058 Uiso 1 1 calc R . .
C5 C 0.0522(3) 0.77901(13) 0.58068(13) 0.0438(6) Uani 1 1 d . . .
H5 H -0.0082 0.8184 0.5516 0.053 Uiso 1 1 calc R . .
C6 C -0.0036(3) 0.68491(12) 0.46381(13) 0.0351(5) Uani 1 1 d . . .
C7 C -0.0752(3) 0.62097(12) 0.35685(12) 0.0363(5) Uani 1 1 d . . .
C8 C 0.5736(4) 0.48448(18) 0.10476(19) 0.0664(8) Uani 1 1 d . . .
C9 C 0.7256(4) 0.43899(17) 0.0867(2) 0.0812(9) Uani 1 1 d . . .
H9A H 0.8133 0.4479 0.1293 0.122 Uiso 1 1 calc R . .
H9B H 0.7685 0.4551 0.0340 0.122 Uiso 1 1 calc R . .
H9C H 0.6965 0.3837 0.0848 0.122 Uiso 1 1 calc R . .

loop_
_atom_site_aniso_label
_atom_site_aniso_U_11
_atom_site_aniso_U_22
_atom_site_aniso_U_33
_atom_site_aniso_U_23
_atom_site_aniso_U_13
_atom_site_aniso_U_12
S1 0.0618(4) 0.0396(3) 0.0310(3) -0.0018(3) -0.0066(3) -0.0091(3)
N1 0.0565(13) 0.0560(13) 0.0328(11) 0.0001(10) -0.0096(9) -0.0070(10)
N2 0.0517(12) 0.0416(11) 0.0305(10) -0.0038(9) -0.0092(8) 0.0022(9)
N3 0.0505(11) 0.0393(11) 0.0270(10) 0.0002(8) -0.0109(8) 0.0031(9)
N4 0.0518(11) 0.0385(11) 0.0272(9) 0.0026(8) -0.0061(8) -0.0005(9)
N5 0.081(2) 0.096(2) 0.117(3) -0.0220(19) 0.0170(18) -0.0020(17)
C1 0.0386(12) 0.0429(13) 0.0265(11) 0.0022(10) -0.0031(9) -0.0045(10)
C2 0.0643(16) 0.0424(13) 0.0357(13) -0.0017(11) -0.0133(11) -0.0006(12)
C3 0.0685(17) 0.0509(15) 0.0374(14) 0.0038(12) -0.0192(12) 0.0002(12)
C4 0.0578(15) 0.0479(14) 0.0383(13) -0.0099(11) -0.0062(11) -0.0012(12)
C5 0.0528(14) 0.0432(14) 0.0347(13) -0.0025(11) -0.0085(11) 0.0013(11)
C6 0.0387(12) 0.0398(12) 0.0266(11) 0.0009(10) -0.0013(9) -0.0020(10)
C7 0.0451(12) 0.0364(12) 0.0272(12) 0.0007(9) -0.0029(9) -0.0057(10)
C8 0.067(2) 0.0604(18) 0.072(2) -0.0132(15) 0.0085(16) -0.0154(16)
C9 0.075(2) 0.071(2) 0.098(3) -0.0211(18) 0.0060(18) -0.0070(17)

loop_
_atom_type_symbol
_atom_type_description
_atom_type_scat_dispersion_real
_atom_type_scat_dispersion_imag
_atom_type_scat_source
C C 0.0033 0.0016 'International Tables Vol C Tables 4.2.6.8 and 6.1.1.4'
H H 0.0000 0.0000 'International Tables Vol C Tables 4.2.6.8 and 6.1.1.4'
N N 0.0061 0.0033 'International Tables Vol C Tables 4.2.6.8 and 6.1.1.4'
S S 0.1246 0.1234 'International Tables Vol C Tables 4.2.6.8 and 6.1.1.4'

loop_
_geom_angle_atom_site_label_1
_geom_angle_atom_site_label_2
_geom_angle_atom_site_label_3
_geom_angle
_geom_angle_site_symmetry_1
_geom_angle_site_symmetry_3
_geom_angle_publ_flag
C7 S1 S1 101.95(8) . 2 ?
C4 N1 C3 116.4(2) . . ?
C6 N2 N3 102.28(16) . . ?
C7 N3 N2 110.26(16) . . ?
C7 N3 H3A 129.1 . . ?
N2 N3 H3A 120.6 . . ?
C7 N4 C6 102.46(17) . . ?
C5 C1 C2 117.49(19) . . ?
C5 C1 C6 121.49(19) . . ?
C2 C1 C6 121.0(2) . . ?
C3 C2 C1 119.2(2) . . ?
C3 C2 H2 120.4 . . ?
C1 C2 H2 120.4 . . ?
N1 C3 C2 123.6(2) . . ?
N1 C3 H3 118.2 . . ?
C2 C3 H3 118.2 . . ?
N1 C4 C5 124.1(2) . . ?
N1 C4 H4 118.0 . . ?
C5 C4 H4 118.0 . . ?
C4 C5 C1 119.2(2) . . ?
C4 C5 H5 120.4 . . ?
C1 C5 H5 120.4 . . ?
N2 C6 N4 114.69(18) . . ?
N2 C6 C1 122.33(19) . . ?
N4 C6 C1 122.98(18) . . ?
N4 C7 N3 110.31(18) . . ?
N4 C7 S1 126.74(16) . . ?
N3 C7 S1 122.93(15) . . ?
N5 C8 C9 179.8(4) . . ?
C8 C9 H9A 109.5 . . ?
C8 C9 H9B 109.5 . . ?
H9A C9 H9B 109.5 . . ?
C8 C9 H9C 109.5 . . ?
H9A C9 H9C 109.5 . . ?
H9B C9 H9C 109.5 . . ?

loop_
_geom_bond_atom_site_label_1
_geom_bond_atom_site_label_2
_geom_bond_distance
_geom_bond_site_symmetry_2
_geom_bond_publ_flag
S1 C7 1.751(2) . ?
S1 S1 2.0654(14) 2 ?
N1 C4 1.334(3) . ?
N1 C3 1.335(3) . ?
N2 C6 1.332(3) . ?
N2 N3 1.346(2) . ?
N3 C7 1.338(3) . ?
N3 H3A 0.9120 . ?
N4 C7 1.327(2) . ?
N4 C6 1.359(3) . ?
N5 C8 1.125(4) . ?
C1 C5 1.381(3) . ?
C1 C2 1.385(3) . ?
C1 C6 1.473(3) . ?
C2 C3 1.378(3) . ?
C2 H2 0.9300 . ?
C3 H3 0.9300 . ?
C4 C5 1.372(3) . ?
C4 H4 0.9300 . ?
C5 H5 0.9300 . ?
C8 C9 1.439(4) . ?
C9 H9A 0.9600 . ?
C9 H9B 0.9600 . ?
C9 H9C 0.9600 . ?

loop_
_geom_torsion_atom_site_label_1
_geom_torsion_atom_site_label_2
_geom_torsion_atom_site_label_3
_geom_torsion_atom_site_label_4
_geom_torsion
_geom_torsion_site_symmetry_1
_geom_torsion_site_symmetry_2
_geom_torsion_site_symmetry_3
_geom_torsion_site_symmetry_4
_geom_torsion_publ_flag
C6 N2 N3 C7 0.0(2) . . . . ?
C5 C1 C2 C3 -0.2(3) . . . . ?
C6 C1 C2 C3 179.1(2) . . . . ?
C4 N1 C3 C2 0.3(4) . . . . ?
C1 C2 C3 N1 0.0(4) . . . . ?
C3 N1 C4 C5 -0.2(4) . . . . ?
N1 C4 C5 C1 0.0(4) . . . . ?
C2 C1 C5 C4 0.2(3) . . . . ?
C6 C1 C5 C4 -179.1(2) . . . . ?
N3 N2 C6 N4 0.0(2) . . . . ?
N3 N2 C6 C1 179.94(18) . . . . ?
C7 N4 C6 N2 0.0(2) . . . . ?
C7 N4 C6 C1 -179.89(19) . . . . ?
C5 C1 C6 N2 3.0(3) . . . . ?
C2 C1 C6 N2 -176.2(2) . . . . ?
C5 C1 C6 N4 -177.0(2) . . . . ?
C2 C1 C6 N4 3.7(3) . . . . ?
C6 N4 C7 N3 -0.1(2) . . . . ?
C6 N4 C7 S1 -178.64(16) . . . . ?
N2 N3 C7 N4 0.1(2) . . . . ?
N2 N3 C7 S1 178.71(15) . . . . ?
S1 S1 C7 N4 -84.97(19) 2 . . . ?
S1 S1 C7 N3 96.63(18) 2 . . . ?
